data_4072035
loop_
_publ_author_name
'Ros, Abel'
'Alcarazo, Manuel'
'Iglesias-Sig\"uenza, Javier'
'D\'iez, Elena'
'\'Alvarez, Eleuterio'
'Fern\'andez, Rosario'
'Lassaletta, Jos\'e M.'

_publ_section_title
;
 Stereoselective Synthesis of Rhodium(I) 4-(Dialkylamino)triazol-5-ylidene
 Complexes
;
_journal_issue 18
_journal_name_full Organometallics
_journal_page_first 4555
_journal_paper_doi 10.1021/om800533g
_journal_volume 27
_journal_year 2008
_chemical_absolute_configuration ad
_chemical_formula_moiety 'C37 H50 N4 Rh S, F6 Sb'
_chemical_formula_sum 'C37 H50 F6 N4 Rh S Sb'
_chemical_formula_weight 921.53
_chemical_name_systematic
; 
 ? 
;
_space_group_IT_number 19
_symmetry_cell_setting orthorhombic
_symmetry_space_group_name_Hall 'P 2ac 2ab'
_symmetry_space_group_name_H-M 'P 21 21 21'
_atom_sites_solution_hydrogens geom
_atom_sites_solution_primary direct
_atom_sites_solution_secondary difmap
_audit_creation_method SHELXL-97
_cell_angle_alpha 90.00
_cell_angle_beta 90.00
_cell_angle_gamma 90.00
_cell_formula_units_Z 4
_cell_length_a 10.9659(13)
_cell_length_b 14.9455(17)
_cell_length_c 23.038(2)
_cell_measurement_reflns_used 8025
_cell_measurement_temperature 100(2)
_cell_measurement_theta_max 28.30
_cell_measurement_theta_min 2.56
_cell_volume 3775.7(7)
_computing_cell_refinement 'Bruker (2006). APEX 2. Version 2.1.'
_computing_data_collection 'Bruker (2006). APEX 2. Version 2.1.'
_computing_data_reduction 'Bruker (2006). APEX 2. Version 2.1.'
_computing_molecular_graphics 'XP, SHELXTL v. 6.14 (Bruker, 2003)'
_computing_publication_material 'XCIF, SHELXTL v. 6.14 (Bruker, 2003)'
_computing_structure_refinement 'XL, SHELXTL v. 6.14 (Bruker, 2003)'
_computing_structure_solution 'Bruker (2006). APEX 2. Version 2.1.'
_diffrn_ambient_temperature 100(2)
_diffrn_detector_area_resol_mean 8.26
_diffrn_measured_fraction_theta_full 0.992
_diffrn_measured_fraction_theta_max 0.992
_diffrn_measurement_device_type
;
 Bruker-Nonius X8kappa APEX II CCD area detector'
;
_diffrn_measurement_method 'phi and omega scans with narrow frames'
_diffrn_radiation_monochromator graphite
_diffrn_radiation_source 'fine-focus sealed tube'
_diffrn_radiation_type MoK\a
_diffrn_radiation_wavelength 0.71073
_diffrn_reflns_av_R_equivalents 0.0460
_diffrn_reflns_av_sigmaI/netI 0.0428
_diffrn_reflns_limit_h_max 15
_diffrn_reflns_limit_h_min -15
_diffrn_reflns_limit_k_max 21
_diffrn_reflns_limit_k_min -21
_diffrn_reflns_limit_l_max 32
_diffrn_reflns_limit_l_min -32
_diffrn_reflns_number 69429
_diffrn_reflns_theta_full 30.48
_diffrn_reflns_theta_max 30.48
_diffrn_reflns_theta_min 2.98
_diffrn_standards_decay_% 0
_exptl_absorpt_coefficient_mu 1.270
_exptl_absorpt_correction_T_max 0.7763
_exptl_absorpt_correction_T_min 0.7503
_exptl_absorpt_correction_type multi-scan
_exptl_absorpt_process_details
;
 SADABS, Bruker (2006). APEX 2. Version 2.1. Bruker Analytical
 X-ray Solutions, Madison, Wisconsin, USA.
;
_exptl_crystal_colour yellow
_exptl_crystal_density_diffrn 1.621
_exptl_crystal_density_method 'not measured'
_exptl_crystal_description prism
_exptl_crystal_F_000 1864
_exptl_crystal_size_max 0.24
_exptl_crystal_size_mid 0.23
_exptl_crystal_size_min 0.21
_refine_diff_density_max 0.849
_refine_diff_density_min -0.779
_refine_diff_density_rms 0.079
_refine_ls_abs_structure_details 'Flack H D (1983), Acta Cryst. A39, 876-881'
_refine_ls_abs_structure_Flack -0.003(11)
_refine_ls_extinction_method none
_refine_ls_goodness_of_fit_ref 1.021
_refine_ls_hydrogen_treatment constr
_refine_ls_matrix_type full
_refine_ls_number_parameters 453
_refine_ls_number_reflns 11397
_refine_ls_number_restraints 0
_refine_ls_restrained_S_all 1.021
_refine_ls_R_factor_all 0.0362
_refine_ls_R_factor_gt 0.0295
_refine_ls_shift/su_max 0.002
_refine_ls_shift/su_mean 0.000
_refine_ls_structure_factor_coef Fsqd
_refine_ls_weighting_details 'calc w=1/[\s^2^(Fo^2^)+(0.0210P)^2^+0.8637P] where P=(Fo^2^+2Fc^2^)/3'
_refine_ls_weighting_scheme calc
_refine_ls_wR_factor_gt 0.0511
_refine_ls_wR_factor_ref 0.0525
_reflns_number_gt 10324
_reflns_number_total 11397
_reflns_threshold_expression >2sigma(I)
_cod_data_source_file om800533g_si_004.cif
_cod_data_source_block 30
_cod_depositor_comments
;
The following automatic conversions were performed:

'_symmetry_cell_setting' value 'Orthorhombic' changed to
'orthorhombic' according to
/home/saulius/struct/CIF-dictionaries/cif_core.dic dictionary named
'cif_core.dic' version 2.4.1 from 2010-06-29.

Automatic conversion script
Id: cif_fix_values 1715 2011-07-08 13:25:40Z adriana 
;
_cod_original_cell_volume 3775.8(7)
_cod_original_sg_symbol_H-M P2(1)2(1)2(1)
_cod_database_code 4072035

loop_
_symmetry_equiv_pos_as_xyz
'x, y, z'
'-x+1/2, -y, z+1/2'
'-x, y+1/2, -z+1/2'
'x+1/2, -y+1/2, -z'

loop_
_atom_site_label
_atom_site_type_symbol
_atom_site_fract_x
_atom_site_fract_y
_atom_site_fract_z
_atom_site_U_iso_or_equiv
_atom_site_adp_type
_atom_site_occupancy
_atom_site_symmetry_multiplicity
_atom_site_calc_flag
_atom_site_refinement_flags
Rh1 Rh 0.166746(17) 0.031562(11) 0.113926(7) 0.01631(4) Uani 1 1 d .
S1 S 0.10284(6) 0.17027(4) 0.15145(3) 0.02138(13) Uani 1 1 d .
N1 N -0.01004(19) 0.01000(12) 0.00582(7) 0.0174(4) Uani 1 1 d .
N2 N -0.06319(17) -0.07197(12) 0.02238(8) 0.0163(4) Uani 1 1 d .
N3 N 0.07253(18) 0.13730(13) 0.01338(8) 0.0176(4) Uani 1 1 d .
N4 N 0.0036(2) 0.14185(13) -0.03719(8) 0.0209(4) Uani 1 1 d .
C1 C 0.0664(2) 0.05838(15) 0.04145(10) 0.0160(5) Uani 1 1 d .
C2 C -0.0444(2) 0.06286(16) -0.04026(10) 0.0207(5) Uani 1 1 d .
H2 H -0.0969 0.0437 -0.0706 0.025 Uiso 1 1 calc R
C3 C -0.0319(2) -0.15441(15) -0.01285(10) 0.0199(5) Uani 1 1 d .
H3 H 0.0449 -0.1807 0.0032 0.024 Uiso 1 1 calc R
C4 C -0.1392(2) -0.21730(16) 0.00348(11) 0.0233(5) Uani 1 1 d .
H4A H -0.1831 -0.2368 -0.0319 0.028 Uiso 1 1 calc R
H4B H -0.1084 -0.2710 0.0239 0.028 Uiso 1 1 calc R
C5 C -0.2250(2) -0.16379(15) 0.04331(11) 0.0219(5) Uani 1 1 d .
H5A H -0.3114 -0.1789 0.0355 0.026 Uiso 1 1 calc R
H5B H -0.2069 -0.1757 0.0847 0.026 Uiso 1 1 calc R
C6 C -0.1982(2) -0.06654(15) 0.02782(10) 0.0185(5) Uani 1 1 d .
H6 H -0.2352 -0.0517 -0.0107 0.022 Uiso 1 1 calc R
C7 C -0.0127(2) -0.13644(15) -0.07698(10) 0.0197(5) Uani 1 1 d .
C8 C 0.1044(2) -0.11969(18) -0.09713(12) 0.0263(6) Uani 1 1 d .
H8 H 0.1712 -0.1234 -0.0710 0.032 Uiso 1 1 calc R
C9 C 0.1257(2) -0.0974(2) -0.15523(12) 0.0341(7) Uani 1 1 d .
H9 H 0.2063 -0.0854 -0.1682 0.041 Uiso 1 1 calc R
C10 C 0.0294(2) -0.09307(19) -0.19361(11) 0.0301(6) Uani 1 1 d .
H10 H 0.0433 -0.0774 -0.2330 0.036 Uiso 1 1 calc R
C11 C -0.0878(2) -0.11163(17) -0.17463(11) 0.0249(6) Uani 1 1 d .
H11 H -0.1538 -0.1101 -0.2013 0.030 Uiso 1 1 calc R
C12 C -0.1092(2) -0.13250(15) -0.11668(11) 0.0212(5) Uani 1 1 d .
H12 H -0.1900 -0.1442 -0.1039 0.025 Uiso 1 1 calc R
C13 C -0.2351(2) 0.00319(16) 0.07241(11) 0.0210(5) Uani 1 1 d .
C14 C -0.3290(2) 0.06259(16) 0.06013(11) 0.0251(5) Uani 1 1 d .
H14 H -0.3672 0.0611 0.0231 0.030 Uiso 1 1 calc R
C15 C -0.3678(3) 0.12436(17) 0.10160(12) 0.0314(6) Uani 1 1 d .
H15 H -0.4314 0.1652 0.0927 0.038 Uiso 1 1 calc R
C16 C -0.3129(3) 0.12598(17) 0.15630(12) 0.0314(7) Uani 1 1 d .
H16 H -0.3415 0.1661 0.1852 0.038 Uiso 1 1 calc R
C17 C -0.2170(3) 0.06904(17) 0.16819(12) 0.0290(6) Uani 1 1 d .
H17 H -0.1773 0.0718 0.2048 0.035 Uiso 1 1 calc R
C18 C -0.1778(2) 0.00702(15) 0.12640(11) 0.0250(5) Uani 1 1 d .
H18 H -0.1122 -0.0324 0.1349 0.030 Uiso 1 1 calc R
C19 C 0.1280(2) 0.21972(15) 0.03615(10) 0.0199(5) Uani 1 1 d .
H19A H 0.1207 0.2679 0.0068 0.024 Uiso 1 1 calc R
H19B H 0.2159 0.2093 0.0434 0.024 Uiso 1 1 calc R
C20 C 0.0666(2) 0.24930(16) 0.09233(11) 0.0204(5) Uani 1 1 d .
H20 H 0.1043 0.3078 0.1033 0.024 Uiso 1 1 calc R
C21 C -0.0722(2) 0.26567(17) 0.08798(12) 0.0259(6) Uani 1 1 d .
H21 H -0.1135 0.2075 0.0794 0.031 Uiso 1 1 calc R
C22 C -0.0987(3) 0.33129(18) 0.03828(13) 0.0325(7) Uani 1 1 d .
H22A H -0.1846 0.3492 0.0396 0.049 Uiso 1 1 calc R
H22B H -0.0814 0.3022 0.0010 0.049 Uiso 1 1 calc R
H22C H -0.0469 0.3843 0.0425 0.049 Uiso 1 1 calc R
C23 C -0.1232(3) 0.30305(17) 0.14458(13) 0.0336(7) Uani 1 1 d .
H23A H -0.1084 0.2603 0.1761 0.050 Uiso 1 1 calc R
H23B H -0.2111 0.3130 0.1405 0.050 Uiso 1 1 calc R
H23C H -0.0828 0.3599 0.1536 0.050 Uiso 1 1 calc R
C24 C 0.2265(3) 0.22856(16) 0.19038(11) 0.0251(6) Uani 1 1 d .
H24 H 0.2631 0.1837 0.2175 0.030 Uiso 1 1 calc R
C25 C 0.1752(3) 0.30392(17) 0.22847(11) 0.0384(7) Uani 1 1 d .
H25A H 0.1115 0.2800 0.2546 0.046 Uiso 1 1 calc R
H25B H 0.1381 0.3508 0.2038 0.046 Uiso 1 1 calc R
C26 C 0.2813(4) 0.3442(2) 0.26470(13) 0.0549(11) Uani 1 1 d .
H26A H 0.2501 0.3946 0.2883 0.066 Uiso 1 1 calc R
H26B H 0.3134 0.2982 0.2915 0.066 Uiso 1 1 calc R
C27 C 0.3834(4) 0.3772(2) 0.22571(14) 0.0515(10) Uani 1 1 d .
H27A H 0.3525 0.4259 0.2006 0.062 Uiso 1 1 calc R
H27B H 0.4500 0.4019 0.2499 0.062 Uiso 1 1 calc R
C28 C 0.4329(3) 0.3024(2) 0.18821(13) 0.0406(8) Uani 1 1 d .
H28A H 0.4696 0.2558 0.2132 0.049 Uiso 1 1 calc R
H28B H 0.4975 0.3262 0.1624 0.049 Uiso 1 1 calc R
C29 C 0.3300(3) 0.26078(17) 0.15112(11) 0.0270(6) Uani 1 1 d .
H29A H 0.2985 0.3059 0.1234 0.032 Uiso 1 1 calc R
H29B H 0.3626 0.2098 0.1285 0.032 Uiso 1 1 calc R
C30 C 0.2339(3) -0.00723(16) 0.20173(10) 0.0228(5) Uani 1 1 d .
H30 H 0.1883 0.0404 0.2184 0.027 Uiso 1 1 calc R
C31 C 0.3343(2) 0.01542(15) 0.16841(10) 0.0224(5) Uani 1 1 d .
H31 H 0.3490 0.0772 0.1616 0.027 Uiso 1 1 calc R
C32 C 0.4223(2) -0.05107(16) 0.14214(11) 0.0249(6) Uani 1 1 d .
H32A H 0.4194 -0.1075 0.1646 0.030 Uiso 1 1 calc R
H32B H 0.5062 -0.0270 0.1448 0.030 Uiso 1 1 calc R
C33 C 0.3922(2) -0.07105(17) 0.07819(11) 0.0242(6) Uani 1 1 d .
H33A H 0.4280 -0.0236 0.0535 0.029 Uiso 1 1 calc R
H33B H 0.4302 -0.1286 0.0670 0.029 Uiso 1 1 calc R
C34 C 0.2563(2) -0.07609(15) 0.06692(10) 0.0189(5) Uani 1 1 d .
H34 H 0.2277 -0.0514 0.0314 0.023 Uiso 1 1 calc R
C35 C 0.1696(2) -0.11343(14) 0.10364(10) 0.0206(5) Uani 1 1 d .
H35 H 0.0866 -0.1078 0.0924 0.025 Uiso 1 1 calc R
C36 C 0.1956(3) -0.16274(16) 0.16043(11) 0.0254(6) Uani 1 1 d .
H36A H 0.2774 -0.1906 0.1581 0.031 Uiso 1 1 calc R
H36B H 0.1351 -0.2113 0.1653 0.031 Uiso 1 1 calc R
C37 C 0.1909(3) -0.10118(16) 0.21380(10) 0.0274(6) Uani 1 1 d .
H37A H 0.1060 -0.0988 0.2283 0.033 Uiso 1 1 calc R
H37B H 0.2422 -0.1273 0.2449 0.033 Uiso 1 1 calc R
Sb1 Sb 0.987544(14) 0.088483(10) 0.372791(7) 0.01890(4) Uani 1 1 d .
F1 F 0.90175(14) 0.15903(10) 0.42685(7) 0.0291(3) Uani 1 1 d .
F2 F 1.07354(15) 0.01860(11) 0.31881(7) 0.0350(4) Uani 1 1 d .
F3 F 0.87484(14) 0.11822(10) 0.31447(6) 0.0311(4) Uani 1 1 d .
F4 F 1.08287(14) 0.18873(10) 0.35316(7) 0.0321(4) Uani 1 1 d .
F5 F 1.10028(14) 0.05764(10) 0.43081(7) 0.0309(4) Uani 1 1 d .
F6 F 0.89074(14) -0.01111(10) 0.39363(7) 0.0322(4) Uani 1 1 d .

loop_
_atom_site_aniso_label
_atom_site_aniso_U_11
_atom_site_aniso_U_22
_atom_site_aniso_U_33
_atom_site_aniso_U_23
_atom_site_aniso_U_13
_atom_site_aniso_U_12
Rh1 0.02326(9) 0.01230(7) 0.01338(9) -0.00106(7) 0.00059(7) -0.00243(7)
S1 0.0313(3) 0.0141(3) 0.0187(3) -0.0015(2) 0.0065(3) -0.0032(2)
N1 0.0221(10) 0.0150(9) 0.0151(9) -0.0011(7) 0.0016(8) -0.0021(8)
N2 0.0191(10) 0.0103(9) 0.0196(10) -0.0014(7) 0.0014(8) -0.0012(7)
N3 0.0225(10) 0.0161(10) 0.0143(10) -0.0007(8) 0.0008(8) -0.0009(8)
N4 0.0262(11) 0.0211(10) 0.0156(9) 0.0015(7) -0.0019(9) -0.0021(9)
C1 0.0180(11) 0.0143(10) 0.0156(11) -0.0018(8) 0.0060(9) 0.0006(9)
C2 0.0252(13) 0.0198(11) 0.0172(12) -0.0002(9) 0.0004(10) 0.0004(9)
C3 0.0234(13) 0.0155(11) 0.0207(12) -0.0035(9) -0.0049(10) 0.0043(9)
C4 0.0344(15) 0.0151(11) 0.0204(13) -0.0009(9) -0.0045(11) -0.0021(10)
C5 0.0254(13) 0.0180(12) 0.0223(13) 0.0013(10) -0.0011(10) -0.0059(10)
C6 0.0185(12) 0.0180(11) 0.0190(12) -0.0007(9) -0.0012(9) -0.0005(9)
C7 0.0213(12) 0.0164(11) 0.0213(12) -0.0043(9) 0.0013(10) 0.0018(10)
C8 0.0191(12) 0.0325(14) 0.0272(15) -0.0063(11) -0.0024(10) 0.0026(11)
C9 0.0245(14) 0.0457(18) 0.0322(15) -0.0028(14) 0.0094(11) -0.0036(13)
C10 0.0330(14) 0.0355(15) 0.0217(13) -0.0008(12) 0.0078(11) 0.0008(13)
C11 0.0277(14) 0.0265(14) 0.0205(13) -0.0041(10) -0.0010(11) -0.0005(11)
C12 0.0197(11) 0.0221(11) 0.0217(13) -0.0027(11) 0.0000(10) 0.0020(9)
C13 0.0249(13) 0.0154(11) 0.0228(13) -0.0001(10) 0.0066(11) -0.0029(10)
C14 0.0262(13) 0.0236(12) 0.0255(13) 0.0035(10) 0.0071(12) -0.0003(11)
C15 0.0331(15) 0.0224(12) 0.0388(17) 0.0029(11) 0.0129(12) 0.0055(11)
C16 0.0425(17) 0.0207(12) 0.0311(15) -0.0032(11) 0.0201(13) -0.0069(12)
C17 0.0363(15) 0.0256(14) 0.0250(14) -0.0038(11) 0.0075(12) -0.0098(11)
C18 0.0281(13) 0.0213(11) 0.0256(13) -0.0014(10) 0.0060(12) -0.0055(10)
C19 0.0233(12) 0.0139(11) 0.0226(13) 0.0033(9) 0.0022(10) -0.0036(9)
C20 0.0261(13) 0.0142(11) 0.0208(13) -0.0025(9) 0.0052(10) -0.0025(10)
C21 0.0259(14) 0.0157(12) 0.0361(16) -0.0063(11) 0.0052(12) -0.0063(10)
C22 0.0270(15) 0.0281(14) 0.0424(18) -0.0115(13) -0.0057(12) 0.0027(12)
C23 0.0348(15) 0.0211(13) 0.0448(18) -0.0088(12) 0.0139(13) -0.0020(11)
C24 0.0428(16) 0.0168(12) 0.0156(12) -0.0018(10) 0.0001(11) -0.0070(11)
C25 0.073(2) 0.0214(13) 0.0209(14) -0.0076(10) 0.0038(15) 0.0005(15)
C26 0.105(3) 0.0310(17) 0.0284(17) -0.0174(14) -0.0135(19) 0.0004(19)
C27 0.090(3) 0.0256(15) 0.0388(19) 0.0010(13) -0.0297(19) -0.0187(17)
C28 0.053(2) 0.0375(17) 0.0317(16) 0.0113(13) -0.0196(14) -0.0196(15)
C29 0.0379(15) 0.0226(12) 0.0204(12) 0.0004(10) -0.0047(12) -0.0106(12)
C30 0.0355(15) 0.0168(11) 0.0160(12) -0.0006(9) -0.0017(11) -0.0002(10)
C31 0.0352(14) 0.0157(11) 0.0164(11) 0.0006(9) -0.0077(11) -0.0044(11)
C32 0.0288(14) 0.0224(12) 0.0235(13) 0.0016(10) -0.0090(10) -0.0021(10)
C33 0.0252(13) 0.0241(13) 0.0233(13) -0.0054(10) -0.0027(10) 0.0004(10)
C34 0.0229(12) 0.0151(11) 0.0188(12) -0.0044(9) -0.0040(9) 0.0056(10)
C35 0.0250(12) 0.0129(10) 0.0240(13) -0.0033(9) -0.0028(11) 0.0011(10)
C36 0.0347(15) 0.0154(11) 0.0262(14) 0.0012(10) -0.0047(11) -0.0063(10)
C37 0.0430(16) 0.0204(12) 0.0188(12) 0.0044(10) -0.0002(11) -0.0055(12)
Sb1 0.02089(7) 0.01672(7) 0.01907(8) -0.00064(6) 0.00249(6) 0.00095(6)
F1 0.0272(8) 0.0317(9) 0.0285(8) -0.0089(7) 0.0044(7) 0.0024(7)
F2 0.0396(10) 0.0312(9) 0.0342(9) -0.0092(7) 0.0108(7) 0.0074(8)
F3 0.0346(9) 0.0320(8) 0.0268(8) -0.0010(7) -0.0085(7) 0.0052(7)
F4 0.0336(9) 0.0250(8) 0.0377(9) 0.0065(7) 0.0049(7) -0.0060(7)
F5 0.0298(9) 0.0325(9) 0.0304(9) 0.0059(7) -0.0051(7) 0.0017(7)
F6 0.0345(8) 0.0240(8) 0.0381(9) 0.0032(7) 0.0013(7) -0.0093(6)

loop_
_atom_type_symbol
_atom_type_description
_atom_type_scat_dispersion_real
_atom_type_scat_dispersion_imag
_atom_type_scat_source
C C 0.0033 0.0016 'International Tables Vol C Tables 4.2.6.8 and 6.1.1.4'
H H 0.0000 0.0000 'International Tables Vol C Tables 4.2.6.8 and 6.1.1.4'
N N 0.0061 0.0033 'International Tables Vol C Tables 4.2.6.8 and 6.1.1.4'
F F 0.0171 0.0103 'International Tables Vol C Tables 4.2.6.8 and 6.1.1.4'
S S 0.1246 0.1234 'International Tables Vol C Tables 4.2.6.8 and 6.1.1.4'
Rh Rh -1.1178 0.9187 'International Tables Vol C Tables 4.2.6.8 and 6.1.1.4'
Sb Sb -0.5866 1.5461 'International Tables Vol C Tables 4.2.6.8 and 6.1.1.4'

loop_
_geom_angle_atom_site_label_1
_geom_angle_atom_site_label_2
_geom_angle_atom_site_label_3
_geom_angle
C1 Rh1 C34 88.93(9)
C1 Rh1 C35 96.55(9)
C34 Rh1 C35 37.22(9)
C1 Rh1 C30 166.43(10)
C34 Rh1 C30 96.34(9)
C35 Rh1 C30 80.53(9)
C1 Rh1 C31 157.41(9)
C34 Rh1 C31 80.14(9)
C35 Rh1 C31 86.67(9)
C30 Rh1 C31 36.11(9)
C1 Rh1 S1 88.10(6)
C34 Rh1 S1 165.85(7)
C35 Rh1 S1 156.93(7)
C30 Rh1 S1 89.66(7)
C31 Rh1 S1 97.67(6)
C24 S1 C20 102.41(11)
C24 S1 Rh1 112.07(9)
C20 S1 Rh1 110.91(8)
C2 N1 C1 108.95(19)
C2 N1 N2 126.49(19)
C1 N1 N2 123.12(18)
N1 N2 C6 112.76(18)
N1 N2 C3 117.93(17)
C6 N2 C3 108.33(17)
C1 N3 N4 114.69(19)
C1 N3 C19 125.67(19)
N4 N3 C19 118.87(18)
C2 N4 N3 102.84(18)
N3 C1 N1 101.78(19)
N3 C1 Rh1 122.55(17)
N1 C1 Rh1 135.45(16)
N4 C2 N1 111.7(2)
N4 C2 H2 124.1
N1 C2 H2 124.1
N2 C3 C7 114.17(18)
N2 C3 C4 101.02(18)
C7 C3 C4 116.67(19)
N2 C3 H3 108.2
C7 C3 H3 108.2
C4 C3 H3 108.2
C5 C4 C3 107.04(19)
C5 C4 H4A 110.3
C3 C4 H4A 110.3
C5 C4 H4B 110.3
C3 C4 H4B 110.3
H4A C4 H4B 108.6
C6 C5 C4 103.79(19)
C6 C5 H5A 111.0
C4 C5 H5A 111.0
C6 C5 H5B 111.0
C4 C5 H5B 111.0
H5A C5 H5B 109.0
N2 C6 C13 111.07(19)
N2 C6 C5 99.15(18)
C13 C6 C5 116.4(2)
N2 C6 H6 109.9
C13 C6 H6 109.9
C5 C6 H6 109.9
C8 C7 C12 118.2(2)
C8 C7 C3 119.1(2)
C12 C7 C3 122.6(2)
C7 C8 C9 121.1(2)
C7 C8 H8 119.4
C9 C8 H8 119.4
C10 C9 C8 119.8(3)
C10 C9 H9 120.1
C8 C9 H9 120.1
C9 C10 C11 119.9(2)
C9 C10 H10 120.1
C11 C10 H10 120.1
C10 C11 C12 120.3(2)
C10 C11 H11 119.9
C12 C11 H11 119.9
C11 C12 C7 120.6(2)
C11 C12 H12 119.7
C7 C12 H12 119.7
C14 C13 C18 119.3(2)
C14 C13 C6 119.9(2)
C18 C13 C6 120.8(2)
C13 C14 C15 120.6(3)
C13 C14 H14 119.7
C15 C14 H14 119.7
C14 C15 C16 119.9(3)
C14 C15 H15 120.1
C16 C15 H15 120.1
C17 C16 C15 119.8(2)
C17 C16 H16 120.1
C15 C16 H16 120.1
C16 C17 C18 120.3(3)
C16 C17 H17 119.9
C18 C17 H17 119.9
C13 C18 C17 120.0(2)
C13 C18 H18 120.0
C17 C18 H18 120.0
N3 C19 C20 111.26(19)
N3 C19 H19A 109.4
C20 C19 H19A 109.4
N3 C19 H19B 109.4
C20 C19 H19B 109.4
H19A C19 H19B 108.0
C19 C20 C21 115.2(2)
C19 C20 S1 110.21(16)
C21 C20 S1 111.19(18)
C19 C20 H20 106.6
C21 C20 H20 106.6
S1 C20 H20 106.6
C23 C21 C22 109.5(2)
C23 C21 C20 111.3(2)
C22 C21 C20 109.6(2)
C23 C21 H21 108.8
C22 C21 H21 108.8
C20 C21 H21 108.8
C21 C22 H22A 109.5
C21 C22 H22B 109.5
H22A C22 H22B 109.5
C21 C22 H22C 109.5
H22A C22 H22C 109.5
H22B C22 H22C 109.5
C21 C23 H23A 109.5
C21 C23 H23B 109.5
H23A C23 H23B 109.5
C21 C23 H23C 109.5
H23A C23 H23C 109.5
H23B C23 H23C 109.5
C29 C24 C25 112.3(2)
C29 C24 S1 114.00(17)
C25 C24 S1 110.8(2)
C29 C24 H24 106.4
C25 C24 H24 106.4
S1 C24 H24 106.4
C24 C25 C26 108.5(3)
C24 C25 H25A 110.0
C26 C25 H25A 110.0
C24 C25 H25B 110.0
C26 C25 H25B 110.0
H25A C25 H25B 108.4
C27 C26 C25 111.1(2)
C27 C26 H26A 109.4
C25 C26 H26A 109.4
C27 C26 H26B 109.4
C25 C26 H26B 109.4
H26A C26 H26B 108.0
C28 C27 C26 111.2(2)
C28 C27 H27A 109.4
C26 C27 H27A 109.4
C28 C27 H27B 109.4
C26 C27 H27B 109.4
H27A C27 H27B 108.0
C27 C28 C29 110.5(3)
C27 C28 H28A 109.5
C29 C28 H28A 109.5
C27 C28 H28B 109.5
C29 C28 H28B 109.5
H28A C28 H28B 108.1
C24 C29 C28 110.0(2)
C24 C29 H29A 109.7
C28 C29 H29A 109.7
C24 C29 H29B 109.7
C28 C29 H29B 109.7
H29A C29 H29B 108.2
C31 C30 C37 125.4(2)
C31 C30 Rh1 72.30(14)
C37 C30 Rh1 107.85(16)
C31 C30 H30 117.3
C37 C30 H30 117.3
Rh1 C30 H30 89.8
C30 C31 C32 124.7(2)
C30 C31 Rh1 71.59(15)
C32 C31 Rh1 111.75(15)
C30 C31 H31 117.7
C32 C31 H31 117.7
Rh1 C31 H31 86.6
C31 C32 C33 111.9(2)
C31 C32 H32A 109.2
C33 C32 H32A 109.2
C31 C32 H32B 109.2
C33 C32 H32B 109.2
H32A C32 H32B 107.9
C34 C33 C32 112.6(2)
C34 C33 H33A 109.1
C32 C33 H33A 109.1
C34 C33 H33B 109.1
C32 C33 H33B 109.1
H33A C33 H33B 107.8
C35 C34 C33 126.1(2)
C35 C34 Rh1 71.64(13)
C33 C34 Rh1 108.80(16)
C35 C34 H34 117.0
C33 C34 H34 117.0
Rh1 C34 H34 89.5
C34 C35 C36 126.0(2)
C34 C35 Rh1 71.15(13)
C36 C35 Rh1 112.88(14)
C34 C35 H35 117.0
C36 C35 H35 117.0
Rh1 C35 H35 85.9
C35 C36 C37 112.96(19)
C35 C36 H36A 109.0
C37 C36 H36A 109.0
C35 C36 H36B 109.0
C37 C36 H36B 109.0
H36A C36 H36B 107.8
C30 C37 C36 113.6(2)
C30 C37 H37A 108.9
C36 C37 H37A 108.9
C30 C37 H37B 108.9
C36 C37 H37B 108.9
H37A C37 H37B 107.7
F5 Sb1 F2 90.25(7)
F5 Sb1 F3 179.45(7)
F2 Sb1 F3 89.33(7)
F5 Sb1 F4 90.04(7)
F2 Sb1 F4 90.27(7)
F3 Sb1 F4 90.30(7)
F5 Sb1 F1 89.75(7)
F2 Sb1 F1 179.73(8)
F3 Sb1 F1 90.68(7)
F4 Sb1 F1 89.47(7)
F5 Sb1 F6 89.75(7)
F2 Sb1 F6 90.71(7)
F3 Sb1 F6 89.91(7)
F4 Sb1 F6 179.01(7)
F1 Sb1 F6 89.56(7)

loop_
_geom_bond_atom_site_label_1
_geom_bond_atom_site_label_2
_geom_bond_distance
Rh1 C1 2.040(2)
Rh1 C34 2.174(2)
Rh1 C35 2.180(2)
Rh1 C30 2.229(2)
Rh1 C31 2.238(2)
Rh1 S1 2.3528(6)
S1 C24 1.845(3)
S1 C20 1.846(3)
N1 C2 1.376(3)
N1 C1 1.378(3)
N1 N2 1.409(2)
N2 C6 1.488(3)
N2 C3 1.515(3)
N3 C1 1.347(3)
N3 N4 1.391(3)
N3 C19 1.471(3)
N4 C2 1.294(3)
C2 H2 0.9500
C3 C7 1.516(3)
C3 C4 1.552(3)
C3 H3 1.0000
C4 C5 1.538(3)
C4 H4A 0.9900
C4 H4B 0.9900
C5 C6 1.525(3)
C5 H5A 0.9900
C5 H5B 0.9900
C6 C13 1.518(3)
C6 H6 1.0000
C7 C8 1.389(4)
C7 C12 1.400(3)
C8 C9 1.399(4)
C8 H8 0.9500
C9 C10 1.379(4)
C9 H9 0.9500
C10 C11 1.385(4)
C10 H10 0.9500
C11 C12 1.391(4)
C11 H11 0.9500
C12 H12 0.9500
C13 C14 1.389(4)
C13 C18 1.395(4)
C14 C15 1.395(3)
C14 H14 0.9500
C15 C16 1.397(4)
C15 H15 0.9500
C16 C17 1.380(4)
C16 H16 0.9500
C17 C18 1.404(3)
C17 H17 0.9500
C18 H18 0.9500
C19 C20 1.525(3)
C19 H19A 0.9900
C19 H19B 0.9900
C20 C21 1.544(3)
C20 H20 1.0000
C21 C23 1.525(4)
C21 C22 1.535(4)
C21 H21 1.0000
C22 H22A 0.9800
C22 H22B 0.9800
C22 H22C 0.9800
C23 H23A 0.9800
C23 H23B 0.9800
C23 H23C 0.9800
C24 C29 1.529(4)
C24 C25 1.534(3)
C24 H24 1.0000
C25 C26 1.553(5)
C25 H25A 0.9900
C25 H25B 0.9900
C26 C27 1.518(5)
C26 H26A 0.9900
C26 H26B 0.9900
C27 C28 1.514(5)
C27 H27A 0.9900
C27 H27B 0.9900
C28 C29 1.546(4)
C28 H28A 0.9900
C28 H28B 0.9900
C29 H29A 0.9900
C29 H29B 0.9900
C30 C31 1.385(4)
C30 C37 1.507(3)
C30 H30 0.9500
C31 C32 1.512(3)
C31 H31 0.9500
C32 C33 1.539(3)
C32 H32A 0.9900
C32 H32B 0.9900
C33 C34 1.515(3)
C33 H33A 0.9900
C33 H33B 0.9900
C34 C35 1.389(3)
C34 H34 0.9500
C35 C36 1.528(3)
C35 H35 0.9500
C36 C37 1.537(3)
C36 H36A 0.9900
C36 H36B 0.9900
C37 H37A 0.9900
C37 H37B 0.9900
Sb1 F5 1.8782(15)
Sb1 F2 1.8780(15)
Sb1 F3 1.8789(15)
Sb1 F4 1.8820(14)
Sb1 F1 1.8835(14)
Sb1 F6 1.8902(14)

loop_
_geom_torsion_atom_site_label_1
_geom_torsion_atom_site_label_2
_geom_torsion_atom_site_label_3
_geom_torsion_atom_site_label_4
_geom_torsion
C1 Rh1 S1 C24 -140.48(11)
C34 Rh1 S1 C24 -62.5(3)
C35 Rh1 S1 C24 117.19(19)
C30 Rh1 S1 C24 52.90(11)
C31 Rh1 S1 C24 17.59(11)
C1 Rh1 S1 C20 -26.70(11)
C34 Rh1 S1 C20 51.3(3)
C35 Rh1 S1 C20 -129.03(19)
C30 Rh1 S1 C20 166.68(11)
C31 Rh1 S1 C20 131.37(11)
C2 N1 N2 C6 -50.8(3)
C1 N1 N2 C6 114.0(2)
C2 N1 N2 C3 76.7(3)
C1 N1 N2 C3 -118.5(2)
C1 N3 N4 C2 -0.9(3)
C19 N3 N4 C2 -171.4(2)
N4 N3 C1 N1 0.8(3)
C19 N3 C1 N1 170.6(2)
N4 N3 C1 Rh1 176.19(15)
C19 N3 C1 Rh1 -14.0(3)
C2 N1 C1 N3 -0.4(2)
N2 N1 C1 N3 -167.52(19)
C2 N1 C1 Rh1 -174.83(19)
N2 N1 C1 Rh1 18.0(3)
C34 Rh1 C1 N3 -118.04(19)
C35 Rh1 C1 N3 -154.54(19)
C30 Rh1 C1 N3 128.8(4)
C31 Rh1 C1 N3 -57.4(3)
S1 Rh1 C1 N3 48.12(18)
C34 Rh1 C1 N1 55.5(2)
C35 Rh1 C1 N1 19.0(2)
C30 Rh1 C1 N1 -57.7(5)
C31 Rh1 C1 N1 116.1(3)
S1 Rh1 C1 N1 -138.3(2)
N3 N4 C2 N1 0.6(3)
C1 N1 C2 N4 -0.1(3)
N2 N1 C2 N4 166.4(2)
N1 N2 C3 C7 -34.2(3)
C6 N2 C3 C7 95.4(2)
N1 N2 C3 C4 -160.21(18)
C6 N2 C3 C4 -30.6(2)
N2 C3 C4 C5 3.2(2)
C7 C3 C4 C5 -121.2(2)
C3 C4 C5 C6 23.8(2)
N1 N2 C6 C13 -59.1(2)
C3 N2 C6 C13 168.55(18)
N1 N2 C6 C5 177.94(17)
C3 N2 C6 C5 45.5(2)
C4 C5 C6 N2 -40.9(2)
C4 C5 C6 C13 -160.0(2)
N2 C3 C7 C8 93.1(3)
C4 C3 C7 C8 -149.5(2)
N2 C3 C7 C12 -84.3(3)
C4 C3 C7 C12 33.0(3)
C12 C7 C8 C9 1.4(4)
C3 C7 C8 C9 -176.1(2)
C7 C8 C9 C10 -0.9(4)
C8 C9 C10 C11 -0.7(4)
C9 C10 C11 C12 1.6(4)
C10 C11 C12 C7 -1.0(4)
C8 C7 C12 C11 -0.5(3)
C3 C7 C12 C11 176.9(2)
N2 C6 C13 C14 135.4(2)
C5 C6 C13 C14 -112.2(3)
N2 C6 C13 C18 -46.2(3)
C5 C6 C13 C18 66.2(3)
C18 C13 C14 C15 -1.4(4)
C6 C13 C14 C15 177.0(2)
C13 C14 C15 C16 -0.8(4)
C14 C15 C16 C17 2.8(4)
C15 C16 C17 C18 -2.7(4)
C14 C13 C18 C17 1.5(4)
C6 C13 C18 C17 -176.9(2)
C16 C17 C18 C13 0.5(4)
C1 N3 C19 C20 -59.2(3)
N4 N3 C19 C20 110.2(2)
N3 C19 C20 C21 -57.5(3)
N3 C19 C20 S1 69.3(2)
C24 S1 C20 C19 99.44(18)
Rh1 S1 C20 C19 -20.29(19)
C24 S1 C20 C21 -131.50(19)
Rh1 S1 C20 C21 108.76(17)
C19 C20 C21 C23 -174.8(2)
S1 C20 C21 C23 58.9(2)
C19 C20 C21 C22 -53.4(3)
S1 C20 C21 C22 -179.77(16)
C20 S1 C24 C29 -50.7(2)
Rh1 S1 C24 C29 68.2(2)
C20 S1 C24 C25 77.14(19)
Rh1 S1 C24 C25 -163.94(15)
C29 C24 C25 C26 -56.8(3)
S1 C24 C25 C26 174.44(19)
C24 C25 C26 C27 56.8(3)
C25 C26 C27 C28 -58.4(4)
C26 C27 C28 C29 57.4(3)
C25 C24 C29 C28 57.0(3)
S1 C24 C29 C28 -175.9(2)
C27 C28 C29 C24 -56.1(3)
C1 Rh1 C30 C31 176.0(3)
C34 Rh1 C30 C31 63.59(15)
C35 Rh1 C30 C31 97.40(15)
S1 Rh1 C30 C31 -103.57(13)
C1 Rh1 C30 C37 53.6(5)
C34 Rh1 C30 C37 -58.78(19)
C35 Rh1 C30 C37 -24.97(18)
C31 Rh1 C30 C37 -122.4(2)
S1 Rh1 C30 C37 134.06(18)
C37 C30 C31 C32 -4.5(4)
Rh1 C30 C31 C32 -104.2(2)
C37 C30 C31 Rh1 99.7(2)
C1 Rh1 C31 C30 -177.5(2)
C34 Rh1 C31 C30 -115.37(15)
C35 Rh1 C31 C30 -78.46(15)
S1 Rh1 C31 C30 78.77(13)
C1 Rh1 C31 C32 -56.7(3)
C34 Rh1 C31 C32 5.49(16)
C35 Rh1 C31 C32 42.40(17)
C30 Rh1 C31 C32 120.9(2)
S1 Rh1 C31 C32 -160.37(15)
C30 C31 C32 C33 97.5(3)
Rh1 C31 C32 C33 15.4(2)
C31 C32 C33 C34 -38.4(3)
C32 C33 C34 C35 -38.4(3)
C32 C33 C34 Rh1 42.2(2)
C1 Rh1 C34 C35 -102.31(15)
C30 Rh1 C34 C35 65.16(15)
C31 Rh1 C34 C35 97.55(15)
S1 Rh1 C34 C35 179.8(2)
C1 Rh1 C34 C33 134.86(18)
C35 Rh1 C34 C33 -122.8(2)
C30 Rh1 C34 C33 -57.67(18)
C31 Rh1 C34 C33 -25.28(17)
S1 Rh1 C34 C33 56.9(4)
C33 C34 C35 C36 -4.8(4)
Rh1 C34 C35 C36 -105.1(2)
C33 C34 C35 Rh1 100.3(2)
C1 Rh1 C35 C34 79.50(15)
C30 Rh1 C35 C34 -113.88(15)
C31 Rh1 C35 C34 -78.05(15)
S1 Rh1 C35 C34 -179.86(13)
C1 Rh1 C35 C36 -158.54(18)
C34 Rh1 C35 C36 122.0(3)
C30 Rh1 C35 C36 8.08(19)
C31 Rh1 C35 C36 43.91(19)
S1 Rh1 C35 C36 -57.9(3)
C34 C35 C36 C37 93.1(3)
Rh1 C35 C36 C37 10.4(3)
C31 C30 C37 C36 -42.0(4)
Rh1 C30 C37 C36 38.6(3)
C35 C36 C37 C30 -33.4(3)
